data_4512657
loop_
_publ_author_name
'Ferguson, Jayne L.'
'Fitchett, Christopher M.'

_publ_section_title
;
 N,N&#x2032;-Dimethylene-2,2&#x2032;-biimidazole---A Mimic of Carboxylate
 for the Formation of Complexes with Copper(I) And the Anion Directed
 Formation of a Solvent Pocket
;
_journal_issue 3
_journal_name_full 'Crystal Growth &amp; Design'
_journal_page_first 1280
_journal_paper_doi 10.1021/cg5016803
_journal_volume 15
_journal_year 2015
_chemical_formula_moiety '0.5(C32 H32 Cl2 Cu2 N16 O8), Cl O4, 0.25(C6 H6), 1.25(C2 H3 N)'
_chemical_formula_sum 'C20 H21.25 Cl2 Cu N9.25 O8'
_chemical_formula_weight 653.65
_space_group_crystal_system monoclinic
_space_group_IT_number 13
_space_group_name_Hall '-P 2yc'
_space_group_name_H-M_alt 'P 1 2/c 1'
_symmetry_space_group_name_Hall '-P 2yc'
_symmetry_space_group_name_H-M 'P 1 2/c 1'
_atom_sites_solution_hydrogens geom
_atom_sites_solution_primary direct
_audit_creation_date 2014-09-17
_audit_creation_method
;
Olex2 1.2
(compiled 2014.08.28 svn.r2986 for OlexSys, GUI svn.r4874)
;
_cell_angle_alpha 90
_cell_angle_beta 107.597(2)
_cell_angle_gamma 90
_cell_formula_units_Z 8
_cell_length_a 17.8116(5)
_cell_length_b 18.5505(6)
_cell_length_c 16.6880(5)
_cell_measurement_reflns_used 9888
_cell_measurement_temperature 296(2)
_cell_measurement_theta_max 25.37
_cell_measurement_theta_min 2.28
_cell_volume 5255.9(3)
_computing_molecular_graphics 'Olex2 (Dolomanov et al., 2009)'
_computing_publication_material 'Olex2 (Dolomanov et al., 2009)'
_computing_structure_refinement 'ShelXL (Sheldrick, 2008)'
_computing_structure_solution 'ShelXS (Sheldrick, 2008)'
_diffrn_ambient_temperature 296.15
_diffrn_measured_fraction_theta_full 0.999
_diffrn_measured_fraction_theta_max 0.994
_diffrn_measurement_device_type 'Bruker APEX-II CCD'
_diffrn_measurement_method '\f and \w scans'
_diffrn_radiation_monochromator graphite
_diffrn_radiation_type MoK\a
_diffrn_radiation_wavelength 0.71073
_diffrn_reflns_av_R_equivalents 0.0696
_diffrn_reflns_av_unetI/netI 0.0409
_diffrn_reflns_Laue_measured_fraction_full 0.999
_diffrn_reflns_Laue_measured_fraction_max 0.994
_diffrn_reflns_limit_h_max 23
_diffrn_reflns_limit_h_min -23
_diffrn_reflns_limit_k_max 24
_diffrn_reflns_limit_k_min -24
_diffrn_reflns_limit_l_max 21
_diffrn_reflns_limit_l_min -21
_diffrn_reflns_number 120755
_diffrn_reflns_point_group_measured_fraction_full 0.999
_diffrn_reflns_point_group_measured_fraction_max 0.994
_diffrn_reflns_theta_full 25.242
_diffrn_reflns_theta_max 27.759
_diffrn_reflns_theta_min 1.098
_diffrn_standards_number 0
_exptl_absorpt_coefficient_mu 1.099
_exptl_absorpt_correction_T_max 0.7456
_exptl_absorpt_correction_T_min 0.5854
_exptl_absorpt_correction_type multi-scan
_exptl_absorpt_process_details
;
'SADABS-2008/1 (Bruker,2008) was used for absorption correction. 
wR2(int) was 0.0931 before and 0.0613 after correction. The Ratio 
of minimum to maximum transmission is 0.7851. The \l/2 correction 
factor is 0.0015.'
;
_exptl_crystal_colour red
_exptl_crystal_colour_primary red
_exptl_crystal_density_diffrn 1.652
_exptl_crystal_description rod
_exptl_crystal_F_000 2664
_exptl_crystal_size_max 0.42
_exptl_crystal_size_mid 0.14
_exptl_crystal_size_min 0.08
_refine_diff_density_max 1.325
_refine_diff_density_min -0.679
_refine_diff_density_rms 0.083
_refine_ls_extinction_method none
_refine_ls_goodness_of_fit_ref 1.014
_refine_ls_hydrogen_treatment constr
_refine_ls_matrix_type full
_refine_ls_number_parameters 784
_refine_ls_number_reflns 12328
_refine_ls_number_restraints 0
_refine_ls_restrained_S_all 1.014
_refine_ls_R_factor_all 0.0867
_refine_ls_R_factor_gt 0.0501
_refine_ls_shift/su_max 0.001
_refine_ls_shift/su_mean 0.000
_refine_ls_structure_factor_coef Fsqd
_refine_ls_weighting_details
;
 w=1/[\s^2^(Fo^2^)+(0.0560P)^2^+10.2053P]
 where P=(Fo^2^+2Fc^2^)/3
;
_refine_ls_weighting_scheme calc
_refine_ls_wR_factor_gt 0.1196
_refine_ls_wR_factor_ref 0.1426
_reflns_Friedel_coverage 0.000
_reflns_number_gt 8304
_reflns_number_total 12328
_reflns_threshold_expression 'I > 2\s(I)'
_cod_data_source_file cg5016803_si_002.cif
_cod_data_source_block 2
_cod_depositor_comments 'Adding full bibliography for 4512656--4512665.cif.'
_cod_database_code 4512657
_shelxl_version_number 2013-2
_shelx_space_group_comment
;
The symmetry employed for this shelxl refinement is uniquely defined
by the following loop, which should always be used as a source of
symmetry information in preference to the above space-group names.
They are only intended as comments.
;
_shelx_estimated_absorpt_t_max 0.917
_shelx_estimated_absorpt_t_min 0.655
_olex2_refinement_description
;
1. Fixed Uiso
 At 1.2 times of:
  All C(H) groups, All C(H,H) groups
 At 1.5 times of:
  All C(H,H,H) groups
2. Others
 Fixed Sof: H0AA(0.5) H0AB(0.5) H0AC(0.5) O77(0.66666) O76(0.66666)
 O72(0.66666) O74(0.33333) O75(0.33333) O73(0.33333) O63(0.5) O58(0.5) O62(0.5)
 O64(0.5) O60(0.5) O59(0.5)
3.a Secondary CH2 refined with riding coordinates:
 C7(H7A,H7B), C37(H37A,H37B), C36(H36A,H36B), C6(H6A,H6B), C19(H19A,H19B),
 C48(H48A,H48B), C18(H18A,H18B), C30(H30A,H30B)
3.b Aromatic/amide H refined with riding coordinates:
 C5(H5), C12(H12), C4(H4), C11(H11), C24(H24), C35(H35), C29(H29), C42(H42),
 C23(H23), C41(H41), C47(H47), C34(H34), C79(H79), C80(H80), C46(H46), C78(H78),
  C17(H17), C28(H28), C16(H16)
3.c Idealised Me refined as rotating group:
 C0AA(H0AA,H0AB,H0AC), C86(H86A,H86B,H86C), C83(H83A,H83B,H83C)
;
_olex2_submission_special_instructions 'No special instructions were received'

loop_
_space_group_symop_operation_xyz
'x, y, z'
'-x, y, -z+1/2'
'-x, -y, -z'
'x, -y, z-1/2'

loop_
_atom_site_label
_atom_site_type_symbol
_atom_site_fract_x
_atom_site_fract_y
_atom_site_fract_z
_atom_site_U_iso_or_equiv
_atom_site_adp_type
_atom_site_occupancy
_atom_site_site_symmetry_order
_atom_site_calc_flag
_atom_site_refinement_flags_posn
_atom_site_refinement_flags_adp
_atom_site_refinement_flags_occupancy
_atom_site_disorder_assembly
_atom_site_disorder_group
Cu1 Cu 0.53713(2) 0.21071(2) 0.34169(2) 0.02152(10) Uani 1 1 d . . . . .
Cu2 Cu 1.03427(2) 0.29729(3) 0.84245(3) 0.04024(13) Uani 1 1 d . . . . .
Cl49 Cl 0.61248(5) 0.21297(5) 0.56797(5) 0.03255(19) Uani 1 1 d . . . . .
Cl65 Cl 0.78997(5) 0.57452(5) 0.50433(5) 0.03205(19) Uani 1 1 d . . . . .
Cl57 Cl 1.09547(6) 0.29701(5) 1.06409(6) 0.0452(2) Uani 1 1 d . . . . .
N1 N 0.49620(15) 0.11112(14) 0.34338(16) 0.0236(5) Uani 1 1 d . . . . .
N10 N 0.70963(15) 0.09193(15) 0.28144(18) 0.0298(6) Uani 1 1 d . . . . .
N8 N 0.63281(14) 0.16933(14) 0.31973(16) 0.0242(6) Uani 1 1 d . . . . .
N20 N 0.57855(16) 0.30936(14) 0.33237(17) 0.0278(6) Uani 1 1 d . . . . .
N33 N 0.80607(16) 0.24966(17) 0.83847(19) 0.0333(7) Uani 1 1 d . . . . .
N13 N 0.43683(16) 0.25186(16) 0.35188(17) 0.0292(6) Uani 1 1 d . . . . .
N40 N 0.76116(16) 0.35211(17) 0.71394(18) 0.0334(7) Uani 1 1 d . . . . .
C5 C 0.5315(2) 0.05713(18) 0.3994(2) 0.0286(7) Uani 1 1 d . . . . .
H5 H 0.5820 0.0594 0.4372 0.034 Uiso 1 1 calc R . . . .
N3 N 0.41405(16) 0.01952(15) 0.32853(17) 0.0289(6) Uani 1 1 d . . . . .
N22 N 0.65883(19) 0.38894(17) 0.3046(2) 0.0444(8) Uani 1 1 d . . . . .
O50 O 0.6085(2) 0.20639(17) 0.48222(17) 0.0577(8) Uani 1 1 d . . . A 1
C7 C 0.7280(2) 0.0334(2) 0.2314(2) 0.0382(9) Uani 1 1 d . . . . .
H7A H 0.7759 0.0092 0.2636 0.046 Uiso 1 1 calc R . . . .
H7B H 0.7365 0.0530 0.1809 0.046 Uiso 1 1 calc R . . . .
C2 C 0.42571(18) 0.08565(17) 0.30091(19) 0.0248(6) Uani 1 1 d . . . . .
O51 O 0.59269(19) 0.28443(16) 0.58593(19) 0.0539(8) Uani 1 1 d . . . . .
C12 C 0.70971(19) 0.17960(19) 0.3689(2) 0.0312(7) Uani 1 1 d . . . . .
H12 H 0.7264 0.2139 0.4113 0.037 Uiso 1 1 calc R . . . .
C37 C 0.71078(19) 0.3417(2) 0.7681(2) 0.0352(8) Uani 1 1 d . . . . .
H37A H 0.6561 0.3490 0.7357 0.042 Uiso 1 1 calc R . . . .
H37B H 0.7244 0.3767 0.8134 0.042 Uiso 1 1 calc R . . . .
C9 C 0.63549(18) 0.11668(17) 0.26662(19) 0.0245(6) Uani 1 1 d . . . . .
N38 N 1.13245(17) 0.3393(2) 0.8265(2) 0.0438(8) Uani 1 1 d . . . . .
C21 C 0.61294(19) 0.33086(18) 0.2760(2) 0.0320(8) Uani 1 1 d . . . . .
O67 O 0.78770(18) 0.53577(15) 0.42934(19) 0.0532(8) Uani 1 1 d . . . . .
C36 C 0.72161(18) 0.2662(2) 0.8041(2) 0.0348(8) Uani 1 1 d . . . . .
H36A H 0.6967 0.2623 0.8483 0.042 Uiso 1 1 calc R . . . .
H36B H 0.6967 0.2317 0.7605 0.042 Uiso 1 1 calc R . . . .
C14 C 0.3887(2) 0.3003(2) 0.3035(2) 0.0333(8) Uani 1 1 d . . . . .
N25 N 1.07400(17) 0.1979(2) 0.8328(2) 0.0449(8) Uani 1 1 d . . . . .
O68 O 0.73342(17) 0.54308(16) 0.5398(2) 0.0543(8) Uani 1 1 d . . . . .
C4 C 0.4817(2) 0.00065(19) 0.3910(2) 0.0327(8) Uani 1 1 d . . . . .
H4 H 0.4911 -0.0422 0.4213 0.039 Uiso 1 1 calc R . . . .
C11 C 0.7570(2) 0.1320(2) 0.3459(2) 0.0374(8) Uani 1 1 d . . . . .
H11 H 0.8113 0.1273 0.3693 0.045 Uiso 1 1 calc R . . . .
N31 N 0.93209(16) 0.25492(19) 0.8469(2) 0.0393(7) Uani 1 1 d . . . . .
O69 O 0.76927(19) 0.64836(15) 0.4830(2) 0.0553(8) Uani 1 1 d . . . . .
C32 C 0.8594(2) 0.2766(2) 0.8039(2) 0.0351(8) Uani 1 1 d . . . . .
N27 N 1.0736(2) 0.0813(2) 0.8072(2) 0.0528(9) Uani 1 1 d . . . . .
C44 C 0.9899(2) 0.4488(2) 0.7886(2) 0.0418(9) Uani 1 1 d . . . . .
O61 O 1.01710(18) 0.31741(19) 1.0659(2) 0.0623(9) Uani 1 1 d . . . . .
C6 C 0.3398(2) -0.0199(2) 0.2922(2) 0.0374(8) Uani 1 1 d . . . . .
H6A H 0.3320 -0.0543 0.3327 0.045 Uiso 1 1 calc R . . . .
H6B H 0.3419 -0.0462 0.2427 0.045 Uiso 1 1 calc R . . . .
N43 N 0.98823(17) 0.3953(2) 0.8408(2) 0.0422(8) Uani 1 1 d . . . . .
N45 N 0.96729(18) 0.5115(2) 0.8147(2) 0.0452(8) Uani 1 1 d . . . . .
C24 C 0.6026(2) 0.35760(19) 0.3982(2) 0.0376(8) Uani 1 1 d . . . . .
H24 H 0.5870 0.3564 0.4466 0.045 Uiso 1 1 calc R . . . .
C39 C 0.83296(19) 0.3217(2) 0.7311(2) 0.0350(8) Uani 1 1 d . . . . .
C35 C 0.9225(2) 0.2097(2) 0.9085(3) 0.0413(9) Uani 1 1 d . . . . .
H35 H 0.9629 0.1849 0.9470 0.050 Uiso 1 1 calc R . . . .
N15 N 0.33102(19) 0.3186(2) 0.3362(2) 0.0527(10) Uani 1 1 d . . . . .
C29 C 1.1407(2) 0.1669(3) 0.8864(3) 0.0533(12) Uani 1 1 d . . . . .
H29 H 1.1799 0.1917 0.9266 0.064 Uiso 1 1 calc R . . . .
C42 C 1.1842(2) 0.3855(2) 0.8812(3) 0.0466(10) Uani 1 1 d . . . . .
H42 H 1.1754 0.4076 0.9275 0.056 Uiso 1 1 calc R . . . .
C23 C 0.6520(2) 0.4066(2) 0.3821(3) 0.0462(10) Uani 1 1 d . . . . .
H23 H 0.6765 0.4446 0.4164 0.055 Uiso 1 1 calc R . . . .
C41 C 0.7501(2) 0.3937(2) 0.6430(2) 0.0406(9) Uani 1 1 d . . . . .
H41 H 0.7064 0.4219 0.6169 0.049 Uiso 1 1 calc R . . . .
C47 C 0.9607(2) 0.4258(2) 0.9017(2) 0.0436(10) Uani 1 1 d . . . . .
H47 H 0.9524 0.4010 0.9467 0.052 Uiso 1 1 calc R . . . .
C26 C 1.0359(2) 0.1449(3) 0.7845(2) 0.0446(10) Uani 1 1 d . . . . .
C19 C 0.7050(3) 0.4235(3) 0.2556(3) 0.0685(16) Uani 1 1 d . . . . .
H19A H 0.7491 0.4495 0.2928 0.082 Uiso 1 1 calc R . . . .
H19B H 0.6723 0.4576 0.2161 0.082 Uiso 1 1 calc R . . . .
C34 C 0.8452(2) 0.2067(2) 0.9045(2) 0.0393(9) Uani 1 1 d . . . . .
H34 H 0.8233 0.1807 0.9396 0.047 Uiso 1 1 calc R . . . .
C79 C 0.9195(2) 0.0090(2) 0.4708(3) 0.0529(11) Uani 1 1 d . . . . .
H79 H 0.8651 0.0152 0.4512 0.064 Uiso 1 1 calc R . . . .
C48 C 0.9658(3) 0.5793(3) 0.7685(3) 0.0538(11) Uani 1 1 d . . . . .
H48A H 0.9705 0.6200 0.8062 0.065 Uiso 1 1 calc R . . . .
H48B H 0.9163 0.5835 0.7239 0.065 Uiso 1 1 calc R . . . .
C80 C 0.9682(3) 0.0554(2) 0.4444(3) 0.0533(11) Uani 1 1 d . . . . .
H80 H 0.9468 0.0925 0.4071 0.064 Uiso 1 1 calc R . . . .
O52 O 0.6864(2) 0.1913(2) 0.6211(2) 0.0797(12) Uani 1 1 d . . . B 1
C46 C 0.9475(2) 0.4967(3) 0.8865(3) 0.0485(11) Uani 1 1 d . . . . .
H46 H 0.9287 0.5293 0.9183 0.058 Uiso 1 1 calc R . . . .
C78 C 0.9510(3) -0.0461(2) 0.5260(3) 0.0525(11) Uani 1 1 d . . . . .
H78 H 0.9179 -0.0771 0.5434 0.063 Uiso 1 1 calc R . . . .
C17 C 0.4066(2) 0.2381(2) 0.4174(2) 0.0432(10) Uani 1 1 d . . . . .
H17 H 0.4275 0.2058 0.4610 0.052 Uiso 1 1 calc R . . . .
O53 O 0.5533(2) 0.16574(19) 0.5814(2) 0.0768(11) Uani 1 1 d . . . C 1
O66 O 0.86634(18) 0.5706(2) 0.5625(2) 0.0774(11) Uani 1 1 d . . . . .
C28 C 1.1407(3) 0.0953(3) 0.8719(3) 0.0610(13) Uani 1 1 d . . . . .
H28 H 1.1786 0.0620 0.9001 0.073 Uiso 1 1 calc R . . . .
C16 C 0.3418(2) 0.2791(3) 0.4082(3) 0.0601(14) Uani 1 1 d . . . . .
H16 H 0.3105 0.2803 0.4438 0.072 Uiso 1 1 calc R . . . .
C18 C 0.2654(3) 0.3661(4) 0.2912(3) 0.0786(19) Uani 1 1 d . . . . .
H18A H 0.2427 0.3885 0.3310 0.094 Uiso 1 1 calc R . . . .
H18B H 0.2247 0.3380 0.2519 0.094 Uiso 1 1 calc R . . . .
Cl70 Cl 0.70185(5) 0.92203(5) 0.48160(6) 0.0392(2) Uani 1 1 d . . . . .
O71 O 0.7716(2) 0.8993(3) 0.5396(3) 0.1136(19) Uani 1 1 d . . . . .
C85 C 0.1096(3) 0.1871(3) 0.3046(3) 0.0579(12) Uani 1 1 d . . . . .
C1 C 0.5000 0.2366(6) 0.7500 0.074(2) Uani 1 2 d S T P . .
C30 C 1.0441(3) 0.0142(3) 0.7630(3) 0.0705(14) Uani 1 1 d . . . . .
H30A H 1.0643 -0.0265 0.7996 0.085 Uiso 1 1 calc R . . . .
H30B H 1.0620 0.0098 0.7138 0.085 Uiso 1 1 calc R . . . .
N3AA N 0.5000 0.2977(5) 0.7500 0.116(3) Uani 1 2 d S T P . .
C0AA C 0.5000 0.1604(4) 0.7500 0.079(2) Uani 1 2 d S T P . .
H0AA H 0.5300 0.1431 0.7148 0.119 Uiso 0.5 1 calc GR . . D -1
H0AB H 0.4468 0.1431 0.7289 0.119 Uiso 0.5 1 calc GR . . D -1
H0AC H 0.5232 0.1431 0.8063 0.119 Uiso 0.5 1 calc GR . . D -1
C86 C 0.1118(5) 0.2424(3) 0.3618(5) 0.108(2) Uani 1 1 d . . . . .
H86A H 0.1141 0.2880 0.3355 0.162 Uiso 1 1 calc GR . . . .
H86B H 0.1575 0.2368 0.4098 0.162 Uiso 1 1 calc GR . . . .
H86C H 0.0653 0.2404 0.3794 0.162 Uiso 1 1 calc GR . . . .
N84 N 0.1107(5) 0.1430(4) 0.2589(4) 0.135(3) Uani 1 1 d . . . . .
C82 C 0.5134(3) 0.4460(4) 0.6011(6) 0.108(3) Uani 1 1 d . . . . .
C83 C 0.4451(3) 0.4043(4) 0.5755(6) 0.121(3) Uani 1 1 d . . . . .
H83A H 0.4056 0.4295 0.5327 0.182 Uiso 1 1 calc GR . . . .
H83B H 0.4262 0.3954 0.6227 0.182 Uiso 1 1 calc GR . . . .
H83C H 0.4566 0.3592 0.5535 0.182 Uiso 1 1 calc GR . . . .
N81 N 0.5680(4) 0.4788(4) 0.6196(7) 0.183(4) Uani 1 1 d . . . . .
O77 O 0.6451(4) 0.9403(4) 0.5211(4) 0.057(2) Uani 0.6667 1 d . . . E 2
O76 O 0.7111(4) 0.9735(5) 0.4242(6) 0.099(3) Uani 0.6667 1 d . . . E 2
O72 O 0.6801(5) 0.8555(5) 0.4403(7) 0.134(4) Uani 0.6667 1 d . . . E 2
O74 O 0.7125(9) 0.9946(7) 0.5144(12) 0.127(7) Uani 0.3333 1 d . . . E 1
O75 O 0.7039(15) 0.9222(15) 0.4029(9) 0.149(11) Uani 0.3333 1 d . . . E 1
O73 O 0.6269(9) 0.9087(13) 0.4840(15) 0.146(11) Uani 0.3333 1 d . . . E 1
O63 O 1.0963(3) 0.2180(3) 1.0588(4) 0.0471(14) Uani 0.5 1 d . . . F 1
O58 O 1.0960(4) 0.3221(4) 0.9797(4) 0.057(2) Uani 0.5 1 d . . . F 1
O62 O 1.0978(4) 0.2727(5) 0.9909(4) 0.0595(19) Uani 0.5 1 d . . . F 2
O64 O 1.1527(5) 0.3215(4) 1.1241(5) 0.079(3) Uani 0.5 1 d . . . F 1
O60 O 1.1430(4) 0.3638(5) 1.0873(6) 0.080(2) Uani 0.5 1 d . . . F 2
O59 O 1.1289(6) 0.2503(5) 1.1351(6) 0.105(3) Uani 0.5 1 d . . . F 2

loop_
_atom_site_aniso_label
_atom_site_aniso_U_11
_atom_site_aniso_U_22
_atom_site_aniso_U_33
_atom_site_aniso_U_23
_atom_site_aniso_U_13
_atom_site_aniso_U_12
Cu1 0.02042(18) 0.02481(19) 0.01959(19) -0.00148(15) 0.00643(14) 0.00032(15)
Cu2 0.0211(2) 0.0671(3) 0.0338(3) -0.0013(2) 0.01027(18) -0.0002(2)
Cl49 0.0336(4) 0.0406(5) 0.0211(4) -0.0026(3) 0.0047(3) -0.0037(4)
Cl65 0.0282(4) 0.0315(4) 0.0383(5) -0.0020(4) 0.0126(3) -0.0027(3)
Cl57 0.0500(6) 0.0409(5) 0.0445(6) 0.0151(4) 0.0141(5) 0.0143(4)
N1 0.0230(13) 0.0290(14) 0.0185(13) 0.0028(11) 0.0057(10) 0.0006(11)
N10 0.0237(13) 0.0346(16) 0.0309(15) -0.0004(12) 0.0080(12) 0.0047(12)
N8 0.0213(12) 0.0288(14) 0.0208(13) -0.0018(11) 0.0039(10) 0.0003(11)
N20 0.0276(14) 0.0259(14) 0.0293(15) -0.0016(11) 0.0077(12) 0.0000(11)
N33 0.0233(13) 0.0422(17) 0.0345(16) -0.0016(14) 0.0088(12) -0.0027(12)
N13 0.0269(14) 0.0366(16) 0.0254(14) -0.0041(12) 0.0099(11) 0.0006(12)
N40 0.0219(13) 0.0439(18) 0.0337(16) 0.0009(14) 0.0075(12) -0.0008(12)
C5 0.0313(17) 0.0313(17) 0.0223(16) 0.0040(13) 0.0069(13) 0.0043(14)
N3 0.0327(15) 0.0285(14) 0.0257(14) 0.0038(12) 0.0091(12) -0.0019(12)
N22 0.0414(18) 0.0369(17) 0.0452(19) 0.0103(15) -0.0015(15) -0.0142(14)
O50 0.081(2) 0.0606(19) 0.0243(14) -0.0049(13) 0.0058(14) 0.0114(17)
C7 0.0306(18) 0.046(2) 0.038(2) -0.0057(17) 0.0109(16) 0.0128(16)
C2 0.0284(16) 0.0275(16) 0.0213(15) 0.0002(13) 0.0120(13) -0.0023(13)
O51 0.0659(19) 0.0462(17) 0.0536(18) -0.0149(14) 0.0243(16) 0.0022(15)
C12 0.0251(16) 0.0331(18) 0.0297(18) -0.0033(15) -0.0005(14) 0.0001(14)
C37 0.0229(16) 0.051(2) 0.0323(19) -0.0059(17) 0.0096(14) -0.0009(15)
C9 0.0233(15) 0.0268(16) 0.0237(16) -0.0003(13) 0.0075(12) 0.0025(12)
N38 0.0240(14) 0.071(2) 0.0391(18) -0.0115(17) 0.0137(13) -0.0028(15)
C21 0.0281(17) 0.0285(17) 0.0354(19) 0.0059(15) 0.0037(14) -0.0038(14)
O67 0.0631(19) 0.0443(16) 0.0631(19) -0.0208(15) 0.0356(16) -0.0103(14)
C36 0.0180(15) 0.051(2) 0.0356(19) -0.0048(17) 0.0082(14) -0.0047(15)
C14 0.0258(16) 0.042(2) 0.0308(18) -0.0101(15) 0.0069(14) 0.0050(15)
N25 0.0205(14) 0.077(3) 0.0374(18) -0.0004(17) 0.0093(13) 0.0039(15)
O68 0.0546(17) 0.0536(18) 0.068(2) 0.0029(15) 0.0388(16) -0.0065(14)
C4 0.0408(19) 0.0316(18) 0.0249(17) 0.0044(14) 0.0088(15) 0.0018(15)
C11 0.0222(16) 0.044(2) 0.042(2) -0.0047(17) 0.0028(15) 0.0033(15)
N31 0.0235(14) 0.058(2) 0.0379(17) 0.0063(15) 0.0111(13) 0.0044(14)
O69 0.078(2) 0.0289(14) 0.065(2) 0.0011(14) 0.0309(17) 0.0019(14)
C32 0.0245(16) 0.047(2) 0.0346(19) 0.0015(16) 0.0106(14) 0.0004(15)
N27 0.0434(19) 0.074(3) 0.044(2) 0.0029(19) 0.0170(16) 0.0112(19)
C44 0.0278(18) 0.063(3) 0.040(2) -0.0037(19) 0.0181(16) -0.0007(18)
O61 0.0516(18) 0.078(2) 0.066(2) 0.0045(18) 0.0312(16) 0.0166(17)
C6 0.041(2) 0.0334(19) 0.037(2) 0.0018(16) 0.0099(16) -0.0108(16)
N43 0.0282(15) 0.066(2) 0.0372(17) -0.0018(16) 0.0176(14) -0.0005(15)
N45 0.0335(16) 0.070(2) 0.0368(18) -0.0012(17) 0.0183(14) 0.0018(16)
C24 0.041(2) 0.0303(18) 0.037(2) -0.0064(16) 0.0053(16) 0.0006(16)
C39 0.0210(15) 0.050(2) 0.0336(19) 0.0024(17) 0.0081(14) 0.0006(15)
C35 0.0308(18) 0.050(2) 0.042(2) 0.0086(19) 0.0096(16) 0.0033(17)
N15 0.0326(17) 0.091(3) 0.0322(18) -0.0115(18) 0.0067(14) 0.0251(18)
C29 0.0242(18) 0.098(4) 0.038(2) 0.001(2) 0.0104(16) 0.009(2)
C42 0.0323(19) 0.068(3) 0.040(2) -0.017(2) 0.0124(17) -0.0034(19)
C23 0.054(2) 0.031(2) 0.042(2) -0.0031(17) -0.0025(19) -0.0103(18)
C41 0.0295(18) 0.051(2) 0.039(2) 0.0078(18) 0.0076(16) 0.0055(17)
C47 0.0313(19) 0.068(3) 0.036(2) 0.000(2) 0.0181(16) 0.0018(19)
C26 0.0298(18) 0.068(3) 0.039(2) 0.004(2) 0.0155(17) 0.0044(19)
C19 0.063(3) 0.078(4) 0.050(3) 0.024(3) -0.004(2) -0.045(3)
C34 0.0314(18) 0.045(2) 0.040(2) 0.0072(18) 0.0099(16) -0.0037(16)
C79 0.034(2) 0.057(3) 0.059(3) -0.006(2) 0.0002(19) 0.0065(19)
C48 0.055(3) 0.064(3) 0.049(3) -0.001(2) 0.026(2) 0.004(2)
C80 0.048(2) 0.044(2) 0.058(3) 0.003(2) 0.001(2) 0.013(2)
O52 0.057(2) 0.120(3) 0.049(2) -0.012(2) -0.0032(16) 0.029(2)
C46 0.036(2) 0.076(3) 0.038(2) -0.002(2) 0.0182(18) 0.006(2)
C78 0.049(2) 0.042(2) 0.060(3) -0.010(2) 0.006(2) -0.0034(19)
C17 0.0323(19) 0.073(3) 0.0265(18) -0.0052(19) 0.0117(15) -0.0006(19)
O53 0.090(3) 0.066(2) 0.092(3) 0.010(2) 0.054(2) -0.021(2)
O66 0.0407(17) 0.103(3) 0.070(2) 0.016(2) -0.0106(16) -0.0118(18)
C28 0.045(2) 0.093(4) 0.046(3) 0.008(3) 0.015(2) 0.027(3)
C16 0.035(2) 0.119(4) 0.028(2) -0.005(2) 0.0126(17) 0.020(2)
C18 0.047(3) 0.142(6) 0.041(3) -0.011(3) 0.004(2) 0.056(3)
Cl70 0.0327(4) 0.0470(5) 0.0386(5) -0.0005(4) 0.0118(4) 0.0046(4)
O71 0.067(2) 0.209(5) 0.069(3) 0.052(3) 0.026(2) 0.071(3)
C85 0.067(3) 0.056(3) 0.054(3) 0.003(2) 0.021(2) -0.010(2)
C1 0.072(5) 0.092(6) 0.079(6) 0.000 0.053(4) 0.000
C30 0.083(3) 0.073(3) 0.058(3) -0.006(3) 0.026(3) 0.012(3)
N3AA 0.155(9) 0.100(7) 0.129(8) 0.000 0.096(7) 0.000
C0AA 0.105(6) 0.077(5) 0.074(5) 0.000 0.054(5) 0.000
C86 0.166(7) 0.062(4) 0.109(6) -0.019(4) 0.061(5) 0.014(4)
N84 0.203(8) 0.114(5) 0.115(5) -0.055(4) 0.087(5) -0.055(5)
C82 0.040(3) 0.078(4) 0.182(8) 0.001(5) -0.002(4) 0.008(3)
C83 0.053(3) 0.086(5) 0.197(9) 0.022(5) -0.004(4) -0.004(3)
N81 0.056(4) 0.120(6) 0.333(13) -0.017(7) 0.002(5) -0.012(4)
O77 0.049(4) 0.091(5) 0.037(3) 0.009(3) 0.023(3) 0.034(4)
O76 0.079(4) 0.133(7) 0.105(7) 0.078(6) 0.056(5) 0.029(5)
O72 0.103(5) 0.121(6) 0.206(9) -0.118(7) 0.089(6) -0.050(5)
O74 0.104(11) 0.051(7) 0.171(17) -0.029(9) -0.041(11) -0.005(7)
O75 0.20(2) 0.22(2) 0.023(6) 0.036(11) 0.031(9) 0.13(2)
O73 0.028(6) 0.18(2) 0.21(2) 0.133(18) 0.015(12) -0.003(10)
O63 0.054(3) 0.023(3) 0.049(4) 0.010(2) -0.007(3) 0.012(2)
O58 0.080(5) 0.046(4) 0.037(3) 0.012(3) 0.003(3) -0.019(4)
O62 0.041(3) 0.100(6) 0.041(4) -0.025(4) 0.018(3) 0.011(4)
O64 0.104(6) 0.053(5) 0.051(4) 0.021(4) -0.018(4) -0.017(4)
O60 0.062(5) 0.079(6) 0.100(7) -0.048(5) 0.027(5) -0.015(4)
O59 0.133(8) 0.111(7) 0.086(6) 0.061(6) 0.055(6) 0.081(6)

loop_
_atom_type_symbol
_atom_type_description
_atom_type_scat_dispersion_real
_atom_type_scat_dispersion_imag
_atom_type_scat_source
C C 0.0033 0.0016 'International Tables Vol C Tables 4.2.6.8 and 6.1.1.4'
H H 0.0000 0.0000 'International Tables Vol C Tables 4.2.6.8 and 6.1.1.4'
Cl Cl 0.1484 0.1585 'International Tables Vol C Tables 4.2.6.8 and 6.1.1.4'
Cu Cu 0.3201 1.2651 'International Tables Vol C Tables 4.2.6.8 and 6.1.1.4'
N N 0.0061 0.0033 'International Tables Vol C Tables 4.2.6.8 and 6.1.1.4'
O O 0.0106 0.0060 'International Tables Vol C Tables 4.2.6.8 and 6.1.1.4'

loop_
_geom_angle_atom_site_label_1
_geom_angle_atom_site_label_2
_geom_angle_atom_site_label_3
_geom_angle
_geom_angle_site_symmetry_1
_geom_angle_site_symmetry_3
N1 Cu1 Cu1 87.90(7) . 2_655
N1 Cu1 N8 88.98(11) . .
N1 Cu1 N20 176.22(11) . .
N1 Cu1 N13 90.72(11) . .
N1 Cu1 O50 92.58(11) . .
N8 Cu1 Cu1 87.11(7) . 2_655
N8 Cu1 O50 86.26(11) . .
N20 Cu1 Cu1 88.82(8) . 2_655
N20 Cu1 N8 88.98(11) . .
N20 Cu1 N13 91.00(11) . .
N20 Cu1 O50 90.46(12) . .
N13 Cu1 Cu1 87.48(8) . 2_655
N13 Cu1 N8 174.59(11) . .
N13 Cu1 O50 99.16(11) . .
O50 Cu1 Cu1 173.33(9) . 2_655
N38 Cu2 Cu2 87.90(9) . 2_756
N38 Cu2 O58 83.0(2) . .
N38 Cu2 O62 92.98(19) . .
N25 Cu2 Cu2 87.73(9) . 2_756
N25 Cu2 N38 90.24(14) . .
N25 Cu2 N31 89.35(13) . .
N25 Cu2 O58 101.1(2) . .
N25 Cu2 O62 80.9(2) . .
N31 Cu2 Cu2 86.87(9) . 2_756
N31 Cu2 N38 174.76(13) . .
N31 Cu2 O58 102.2(2) . .
N31 Cu2 O62 92.11(19) . .
N43 Cu2 Cu2 86.96(9) . 2_756
N43 Cu2 N38 90.85(14) . .
N43 Cu2 N25 174.53(13) . .
N43 Cu2 N31 89.08(13) . .
N43 Cu2 O58 84.3(2) . .
N43 Cu2 O62 104.4(2) . .
O58 Cu2 Cu2 167.31(16) . 2_756
O62 Cu2 Cu2 168.63(18) . 2_756
O50 Cl49 O51 110.63(19) . .
O50 Cl49 O53 106.8(2) . .
O51 Cl49 O53 107.1(2) . .
O52 Cl49 O50 111.3(2) . .
O52 Cl49 O51 112.1(2) . .
O52 Cl49 O53 108.6(3) . .
O67 Cl65 O68 108.52(18) . .
O67 Cl65 O69 108.99(19) . .
O69 Cl65 O68 109.26(18) . .
O66 Cl65 O67 109.9(2) . .
O66 Cl65 O68 110.2(2) . .
O66 Cl65 O69 109.9(2) . .
O61 Cl57 O63 106.7(3) . .
O61 Cl57 O58 102.6(3) . .
O61 Cl57 O60 104.6(3) . .
O63 Cl57 O58 104.6(4) . .
O62 Cl57 O61 114.1(3) . .
O62 Cl57 O60 110.6(5) . .
O62 Cl57 O59 115.9(5) . .
O64 Cl57 O61 115.8(5) . .
O64 Cl57 O63 112.4(4) . .
O64 Cl57 O58 113.6(5) . .
O59 Cl57 O61 107.4(4) . .
O59 Cl57 O60 103.1(6) . .
C5 N1 Cu1 126.0(2) . .
C2 N1 Cu1 127.9(2) . .
C2 N1 C5 105.4(3) . .
C9 N10 C7 121.5(3) . .
C9 N10 C11 107.3(3) . .
C11 N10 C7 131.2(3) . .
C12 N8 Cu1 125.8(2) . .
C9 N8 Cu1 127.5(2) . .
C9 N8 C12 105.6(3) . .
C21 N20 Cu1 126.2(2) . .
C21 N20 C24 105.7(3) . .
C24 N20 Cu1 124.4(2) . .
C32 N33 C36 121.8(3) . .
C32 N33 C34 107.9(3) . .
C34 N33 C36 130.3(3) . .
C14 N13 Cu1 129.3(2) . .
C14 N13 C17 105.8(3) . .
C17 N13 Cu1 124.7(3) . .
C39 N40 C37 122.2(3) . .
C39 N40 C41 107.3(3) . .
C41 N40 C37 130.5(3) . .
N1 C5 H5 125.1 . .
C4 C5 N1 109.9(3) . .
C4 C5 H5 125.1 . .
C2 N3 C4 107.5(3) . .
C2 N3 C6 121.5(3) . .
C4 N3 C6 131.0(3) . .
C21 N22 C23 107.9(3) . .
C21 N22 C19 122.1(4) . .
C23 N22 C19 130.0(4) . .
Cl49 O50 Cu1 150.2(2) . .
N10 C7 H7A 109.8 . .
N10 C7 H7B 109.8 . .
N10 C7 C6 109.4(3) . 2_655
H7A C7 H7B 108.2 . .
C6 C7 H7A 109.8 2_655 .
C6 C7 H7B 109.8 2_655 .
N1 C2 N3 111.1(3) . .
N1 C2 C9 130.5(3) . 2_655
N3 C2 C9 118.4(3) . 2_655
N8 C12 H12 125.3 . .
C11 C12 N8 109.4(3) . .
C11 C12 H12 125.3 . .
N40 C37 H37A 109.7 . .
N40 C37 H37B 109.7 . .
N40 C37 C36 109.8(3) . .
H37A C37 H37B 108.2 . .
C36 C37 H37A 109.7 . .
C36 C37 H37B 109.7 . .
N10 C9 C2 118.6(3) . 2_655
N8 C9 N10 111.0(3) . .
N8 C9 C2 130.4(3) . 2_655
C39 N38 Cu2 127.8(3) 2_756 .
C39 N38 C42 105.5(3) 2_756 .
C42 N38 Cu2 126.1(2) . .
N20 C21 N22 110.4(3) . .
N20 C21 C14 130.6(3) . 2_655
N22 C21 C14 118.9(3) . 2_655
N33 C36 C37 109.9(3) . .
N33 C36 H36A 109.7 . .
N33 C36 H36B 109.7 . .
C37 C36 H36A 109.7 . .
C37 C36 H36B 109.7 . .
H36A C36 H36B 108.2 . .
N13 C14 C21 131.0(3) . 2_655
N13 C14 N15 110.7(3) . .
N15 C14 C21 118.2(3) . 2_655
C29 N25 Cu2 126.1(3) . .
C26 N25 Cu2 127.3(3) . .
C26 N25 C29 105.6(4) . .
C5 C4 N3 106.1(3) . .
C5 C4 H4 126.9 . .
N3 C4 H4 126.9 . .
N10 C11 H11 126.6 . .
C12 C11 N10 106.7(3) . .
C12 C11 H11 126.6 . .
C32 N31 Cu2 127.2(3) . .
C32 N31 C35 105.4(3) . .
C35 N31 Cu2 125.8(2) . .
N33 C32 C39 119.1(3) . .
N31 C32 N33 110.6(3) . .
N31 C32 C39 130.3(3) . .
C26 N27 C28 107.2(4) . .
C26 N27 C30 122.0(4) . .
C28 N27 C30 130.7(4) . .
N43 C44 C44 130.5(2) . 2_756
N43 C44 N45 111.4(3) . .
N45 C44 C44 118.1(2) . 2_756
N3 C6 C7 109.2(3) . 2_655
N3 C6 H6A 109.8 . .
N3 C6 H6B 109.8 . .
C7 C6 H6A 109.8 2_655 .
C7 C6 H6B 109.8 2_655 .
H6A C6 H6B 108.3 . .
C44 N43 Cu2 127.0(3) . .
C44 N43 C47 105.1(3) . .
C47 N43 Cu2 127.0(3) . .
C44 N45 C48 121.9(3) . .
C44 N45 C46 107.0(4) . .
C46 N45 C48 131.1(4) . .
N20 C24 H24 125.0 . .
C23 C24 N20 110.1(4) . .
C23 C24 H24 125.0 . .
N40 C39 C32 118.2(3) . .
N38 C39 N40 111.1(3) 2_756 .
N38 C39 C32 130.7(3) 2_756 .
N31 C35 H35 125.0 . .
C34 C35 N31 110.0(3) . .
C34 C35 H35 125.0 . .
C14 N15 C16 107.5(3) . .
C14 N15 C18 121.9(4) . .
C16 N15 C18 130.2(4) . .
N25 C29 H29 125.1 . .
C28 C29 N25 109.9(4) . .
C28 C29 H29 125.1 . .
N38 C42 H42 125.1 . .
C41 C42 N38 109.7(3) 2_756 .
C41 C42 H42 125.1 2_756 .
N22 C23 H23 127.0 . .
C24 C23 N22 106.0(3) . .
C24 C23 H23 127.0 . .
N40 C41 H41 126.9 . .
C42 C41 N40 106.3(3) 2_756 .
C42 C41 H41 126.9 2_756 .
N43 C47 H47 124.9 . .
C46 C47 N43 110.1(4) . .
C46 C47 H47 124.9 . .
N25 C26 N27 111.0(3) . .
N25 C26 C26 131.0(2) . 2_756
N27 C26 C26 118.0(3) . 2_756
N22 C19 H19A 109.9 . .
N22 C19 H19B 109.9 . .
N22 C19 C18 108.8(4) . 2_655
H19A C19 H19B 108.3 . .
C18 C19 H19A 109.9 2_655 .
C18 C19 H19B 109.9 2_655 .
N33 C34 H34 127.0 . .
C35 C34 N33 106.0(3) . .
C35 C34 H34 127.0 . .
C80 C79 H79 119.8 . .
C78 C79 H79 119.8 . .
C78 C79 C80 120.4(4) . .
N45 C48 C48 108.8(3) . 2_756
N45 C48 H48A 109.9 . .
N45 C48 H48B 109.9 . .
C48 C48 H48A 109.9 2_756 .
C48 C48 H48B 109.9 2_756 .
H48A C48 H48B 108.3 . .
C79 C80 H80 120.2 . .
C78 C80 C79 119.6(4) 3_756 .
C78 C80 H80 120.2 3_756 .
N45 C46 H46 126.9 . .
C47 C46 N45 106.3(4) . .
C47 C46 H46 126.9 . .
C79 C78 C80 120.0(4) . 3_756
C79 C78 H78 120.0 . .
C80 C78 H78 120.0 3_756 .
N13 C17 H17 125.4 . .
C16 C17 N13 109.3(4) . .
C16 C17 H17 125.4 . .
N27 C28 H28 126.9 . .
C29 C28 N27 106.2(4) . .
C29 C28 H28 126.9 . .
N15 C16 H16 126.6 . .
C17 C16 N15 106.8(3) . .
C17 C16 H16 126.6 . .
N15 C18 C19 109.8(4) . 2_655
N15 C18 H18A 109.7 . .
N15 C18 H18B 109.7 . .
C19 C18 H18A 109.7 2_655 .
C19 C18 H18B 109.7 2_655 .
H18A C18 H18B 108.2 . .
O71 Cl70 O77 111.4(3) . .
O71 Cl70 O76 114.8(4) . .
O71 Cl70 O72 97.4(5) . .
O71 Cl70 O74 91.9(6) . .
O77 Cl70 O72 108.0(4) . .
O76 Cl70 O77 114.1(5) . .
O76 Cl70 O72 109.6(6) . .
O75 Cl70 O71 113.9(9) . .
O75 Cl70 O74 109.6(14) . .
O75 Cl70 O73 110.4(16) . .
O73 Cl70 O71 126.8(9) . .
O73 Cl70 O74 100.0(13) . .
N84 C85 C86 177.5(7) . .
N3AA C1 C0AA 180.0 . .
N27 C30 C30 109.4(3) . 2_756
N27 C30 H30A 109.8 . .
N27 C30 H30B 109.8 . .
C30 C30 H30A 109.8 2_756 .
C30 C30 H30B 109.8 2_756 .
H30A C30 H30B 108.2 . .
C1 C0AA H0AA 109.5 . .
C1 C0AA H0AB 109.5 . .
C1 C0AA H0AC 109.5 . .
H0AA C0AA H0AB 109.5 . .
H0AA C0AA H0AC 109.5 . .
H0AB C0AA H0AC 109.5 . .
C85 C86 H86A 109.5 . .
C85 C86 H86B 109.5 . .
C85 C86 H86C 109.5 . .
H86A C86 H86B 109.5 . .
H86A C86 H86C 109.5 . .
H86B C86 H86C 109.5 . .
N81 C82 C83 178.3(12) . .
C82 C83 H83A 109.5 . .
C82 C83 H83B 109.5 . .
C82 C83 H83C 109.5 . .
H83A C83 H83B 109.5 . .
H83A C83 H83C 109.5 . .
H83B C83 H83C 109.5 . .
Cl57 O58 Cu2 138.9(4) . .
Cl57 O62 Cu2 138.3(5) . .

loop_
_geom_bond_atom_site_label_1
_geom_bond_atom_site_label_2
_geom_bond_distance
_geom_bond_site_symmetry_2
Cu1 Cu1 2.9441(7) 2_655
Cu1 N1 1.989(3) .
Cu1 N8 2.001(3) .
Cu1 N20 1.997(3) .
Cu1 N13 1.997(3) .
Cu1 O50 2.306(3) .
Cu2 Cu2 2.9555(9) 2_756
Cu2 N38 2.004(3) .
Cu2 N25 1.999(4) .
Cu2 N31 2.004(3) .
Cu2 N43 1.991(4) .
Cu2 O58 2.267(7) .
Cu2 O62 2.434(7) .
Cl49 O50 1.417(3) .
Cl49 O51 1.427(3) .
Cl49 O52 1.405(3) .
Cl49 O53 1.439(3) .
Cl65 O67 1.433(3) .
Cl65 O68 1.437(3) .
Cl65 O69 1.435(3) .
Cl65 O66 1.414(3) .
Cl57 O61 1.455(3) .
Cl57 O63 1.468(5) .
Cl57 O58 1.486(6) .
Cl57 O62 1.315(6) .
Cl57 O64 1.277(8) .
Cl57 O60 1.484(8) .
Cl57 O59 1.444(7) .
N1 C5 1.385(4) .
N1 C2 1.328(4) .
N10 C7 1.465(4) .
N10 C9 1.348(4) .
N10 C11 1.368(4) .
N8 C12 1.381(4) .
N8 C9 1.329(4) .
N20 C21 1.330(4) .
N20 C24 1.381(4) .
N33 C36 1.471(4) .
N33 C32 1.348(4) .
N33 C34 1.369(5) .
N13 C14 1.333(4) .
N13 C17 1.381(4) .
N40 C37 1.466(4) .
N40 C39 1.347(4) .
N40 C41 1.377(5) .
C5 H5 0.9300 .
C5 C4 1.353(5) .
N3 C2 1.348(4) .
N3 C4 1.379(4) .
N3 C6 1.472(4) .
N22 C21 1.350(4) .
N22 C23 1.374(5) .
N22 C19 1.471(5) .
C7 H7A 0.9700 .
C7 H7B 0.9700 .
C7 C6 1.519(5) 2_655
C2 C9 1.431(4) 2_655
C12 H12 0.9300 .
C12 C11 1.355(5) .
C37 H37A 0.9700 .
C37 H37B 0.9700 .
C37 C36 1.514(5) .
C9 C2 1.431(4) 2_655
N38 C39 1.331(4) 2_756
N38 C42 1.380(5) .
C21 C14 1.434(5) 2_655
C36 H36A 0.9700 .
C36 H36B 0.9700 .
C14 C21 1.434(5) 2_655
C14 N15 1.345(4) .
N25 C29 1.378(5) .
N25 C26 1.320(5) .
C4 H4 0.9300 .
C11 H11 0.9300 .
N31 C32 1.338(4) .
N31 C35 1.377(5) .
C32 C39 1.432(5) .
N27 C26 1.353(5) .
N27 C28 1.371(6) .
N27 C30 1.461(6) .
C44 C44 1.439(7) 2_756
C44 N43 1.326(5) .
C44 N45 1.345(5) .
C6 C7 1.519(5) 2_655
C6 H6A 0.9700 .
C6 H6B 0.9700 .
N43 C47 1.376(5) .
N45 C48 1.472(6) .
N45 C46 1.375(5) .
C24 H24 0.9300 .
C24 C23 1.347(5) .
C39 N38 1.331(4) 2_756
C35 H35 0.9300 .
C35 C34 1.360(5) .
N15 C16 1.369(6) .
N15 C18 1.476(5) .
C29 H29 0.9300 .
C29 C28 1.351(7) .
C42 H42 0.9300 .
C42 C41 1.356(5) 2_756
C23 H23 0.9300 .
C41 C42 1.356(5) 2_756
C41 H41 0.9300 .
C47 H47 0.9300 .
C47 C46 1.348(6) .
C26 C26 1.440(8) 2_756
C19 H19A 0.9700 .
C19 H19B 0.9700 .
C19 C18 1.506(8) 2_655
C34 H34 0.9300 .
C79 H79 0.9300 .
C79 C80 1.386(6) .
C79 C78 1.378(6) .
C48 C48 1.524(8) 2_756
C48 H48A 0.9700 .
C48 H48B 0.9700 .
C80 H80 0.9300 .
C80 C78 1.384(6) 3_756
C46 H46 0.9300 .
C78 C80 1.384(6) 3_756
C78 H78 0.9300 .
C17 H17 0.9300 .
C17 C16 1.352(6) .
C28 H28 0.9300 .
C16 H16 0.9300 .
C18 C19 1.506(8) 2_655
C18 H18A 0.9700 .
C18 H18B 0.9700 .
Cl70 O71 1.389(4) .
Cl70 O77 1.405(6) .
Cl70 O76 1.398(6) .
Cl70 O72 1.410(6) .
Cl70 O74 1.444(12) .
Cl70 O75 1.324(13) .
Cl70 O73 1.370(16) .
C85 C86 1.393(8) .
C85 N84 1.122(7) .
C1 N3AA 1.132(11) .
C1 C0AA 1.415(12) .
C30 C30 1.498(10) 2_756
C30 H30A 0.9700 .
C30 H30B 0.9700 .
C0AA H0AA 0.9600 .
C0AA H0AB 0.9600 .
C0AA H0AC 0.9600 .
C86 H86A 0.9600 .
C86 H86B 0.9600 .
C86 H86C 0.9600 .
C82 C83 1.395(8) .
C82 N81 1.109(8) .
C83 H83A 0.9600 .
C83 H83B 0.9600 .
C83 H83C 0.9600 .
